data_7701704
loop_
_publ_author_name
'Bidal, Yannick D.'
'Urbina-Blanco, C\'esar A'
'Poater, Albert'
'Cordes, David B.'
'Slawin, Alexandra M. Z.'
'Cavallo, Luigi'
'Cazin, Catherine S. J.'

_publ_section_title
;
 Electronic effects in mixed N-heterocyclic carbene/phosphite indenylidene
 ruthenium metathesis catalysts.
;
_journal_issue 30
_journal_name_full 'Dalton transactions (Cambridge, England : 2003)'
_journal_page_first 11326
_journal_page_last 11337
_journal_paper_doi 10.1039/c9dt01811e
_journal_volume 48
_journal_year 2019
_chemical_formula_moiety 'C54 H48 Cl2 F15 N2 O3 P Ru S3'
_chemical_formula_sum 'C54 H48 Cl2 F15 N2 O3 P Ru S3'
_chemical_formula_weight 1357.09
_space_group_crystal_system monoclinic
_space_group_IT_number 14
_space_group_name_Hall '-P 2ybc'
_space_group_name_H-M_alt 'P 1 21/c 1'
_atom_sites_solution_hydrogens geom
_atom_sites_solution_primary direct
_atom_sites_solution_secondary difmap
_audit_creation_date 2019-05-29
_audit_creation_method 'by CrystalStructure 4.3'
_audit_update_record
;
2019-05-29 deposited with the CCDC.	2019-06-26 downloaded from the CCDC.
;
_cell_angle_alpha 90.0000
_cell_angle_beta 101.371(10)
_cell_angle_gamma 90.0000
_cell_formula_units_Z 4
_cell_length_a 16.522(9)
_cell_length_b 39.79(2)
_cell_length_c 9.596(6)
_cell_measurement_reflns_used 12629
_cell_measurement_temperature 93
_cell_measurement_theta_max 27.47
_cell_measurement_theta_min 2.51
_cell_volume 6185(6)
_computing_cell_refinement 'CrysAlisPro 1.171.40.40a (Rigaku OD, 2019)'
_computing_data_collection 'CrysAlisPro 1.171.40.40a (Rigaku OD, 2019)'
_computing_data_reduction 'CrysAlisPro 1.171.40.40a (Rigaku OD, 2019)'
_computing_molecular_graphics 'CrystalStructure 4.3'
_computing_publication_material 'CrystalStructure 4.3 (Rigaku, 2018)'
_computing_structure_refinement 'SHELXL Version 2018/3 (Sheldrick, 2008)'
_computing_structure_solution 'DIRDIF99-PATTY (Gould, et al., 1999)'
_diffrn_ambient_temperature 93
_diffrn_detector_area_resol_mean 29.257
_diffrn_measured_fraction_theta_full 0.997
_diffrn_measured_fraction_theta_max 0.909
_diffrn_measurement_device_type 'Rigaku Saturn70'
_diffrn_measurement_method \w
_diffrn_radiation_type 'Mo K\a'
_diffrn_radiation_wavelength 0.71073
_diffrn_reflns_av_R_equivalents 0.1444
_diffrn_reflns_av_unetI/netI 0.0991
_diffrn_reflns_Laue_measured_fraction_full 0.997
_diffrn_reflns_Laue_measured_fraction_max 0.909
_diffrn_reflns_limit_h_max 20
_diffrn_reflns_limit_h_min -21
_diffrn_reflns_limit_k_max 48
_diffrn_reflns_limit_k_min -52
_diffrn_reflns_limit_l_max 12
_diffrn_reflns_limit_l_min -11
_diffrn_reflns_number 63477
_diffrn_reflns_point_group_measured_fraction_full 0.997
_diffrn_reflns_point_group_measured_fraction_max 0.909
_diffrn_reflns_theta_full 25.242
_diffrn_reflns_theta_max 27.727
_diffrn_reflns_theta_min 2.225
_diffrn_standards_number 0
_exptl_absorpt_coefficient_mu 0.554
_exptl_absorpt_correction_T_max 0.946
_exptl_absorpt_correction_T_min 0.390
_exptl_absorpt_correction_type multi-scan
_exptl_absorpt_process_details
;
CrysAlisPro 1.171.40.40a (Rigaku Oxford Diffraction, 2019)
Spherical absorption correction
 using equivalent radius and absorption coefficient.
Empirical absorption correction using spherical harmonics,
 implemented in SCALE3 ABSPACK scaling algorithm.
;
_exptl_crystal_colour orange
_exptl_crystal_density_diffrn 1.457
_exptl_crystal_density_method 'not measured'
_exptl_crystal_description prism
_exptl_crystal_F_000 2744.00
_exptl_crystal_recrystallization_method 'Re-crystallisation from solvent: Pentane'
_exptl_crystal_size_max 0.120
_exptl_crystal_size_mid 0.100
_exptl_crystal_size_min 0.100
_refine_diff_density_max 1.64
_refine_diff_density_min -0.62
_refine_ls_extinction_method none
_refine_ls_goodness_of_fit_ref 1.033
_refine_ls_hydrogen_treatment constr
_refine_ls_number_parameters 736
_refine_ls_number_reflns 13235
_refine_ls_number_restraints 0
_refine_ls_R_factor_all 0.1364
_refine_ls_R_factor_gt 0.0869
_refine_ls_shift/su_max 0.000
_refine_ls_structure_factor_coef Fsqd
_refine_ls_weighting_details 'w = 1/[\s^2^(Fo^2^)+(0.0987P)^2^+10.1268P] where P=(Fo^2^+2Fc^2^)/3'
_refine_ls_weighting_scheme calc
_refine_ls_wR_factor_gt 0.2137
_refine_ls_wR_factor_ref 0.2441
_reflns_Friedel_coverage 0.000
_reflns_number_gt 8022
_reflns_number_total 13235
_reflns_threshold_expression F^2^>2.0\s(F^2^)
_cod_data_source_file c9dt01811e2.cif
_cod_data_source_block 3e
_cod_original_sg_symbol_H-M P21/c
_cod_database_code 7701704

loop_
_space_group_symop_id
_space_group_symop_operation_xyz
1 +X,+Y,+Z
2 -X,1/2+Y,1/2-Z
3 -X,-Y,-Z
4 +X,-1/2-Y,-1/2+Z

loop_
_atom_site_label
_atom_site_type_symbol
_atom_site_fract_x
_atom_site_fract_y
_atom_site_fract_z
_atom_site_U_iso_or_equiv
_atom_site_adp_type
_atom_site_occupancy
_atom_site_site_symmetry_order
_atom_site_calc_flag
_atom_site_refinement_flags_posn
_atom_site_refinement_flags_adp
Ru1 Ru 0.19403(3) 0.05815(2) 0.46013(5) 0.05112(18) Uani 1 1 d . .
Cl1 Cl 0.14395(10) 0.06100(4) 0.67634(17) 0.0578(4) Uani 1 1 d . .
Cl2 Cl 0.22649(10) 0.00017(4) 0.51606(18) 0.0593(4) Uani 1 1 d . .
S1 S -0.22794(13) 0.13817(7) 0.7072(2) 0.0846(6) Uani 1 1 d . .
S2 S 0.01137(17) 0.24681(5) -0.0526(2) 0.0864(7) Uani 1 1 d . .
S3 S 0.37818(13) 0.21407(5) 0.9345(2) 0.0715(5) Uani 1 1 d . .
P1 P 0.13079(10) 0.10657(4) 0.40337(17) 0.0513(4) Uani 1 1 d . .
F1 F -0.2175(3) 0.10391(15) 0.7944(5) 0.1048(17) Uani 1 1 d . .
F2 F -0.2939(3) 0.12022(16) 0.5921(5) 0.1060(17) Uani 1 1 d . .
F3 F -0.3007(3) 0.14725(16) 0.7882(5) 0.1124(19) Uani 1 1 d . .
F4 F -0.2457(3) 0.17244(14) 0.6275(7) 0.120(2) Uani 1 1 d . .
F5 F -0.1665(3) 0.15617(17) 0.8335(6) 0.124(2) Uani 1 1 d . .
F6 F -0.0494(4) 0.22523(12) -0.1677(5) 0.1085(17) Uani 1 1 d . .
F7 F -0.0598(3) 0.25210(11) 0.0335(5) 0.0955(15) Uani 1 1 d . .
F8 F -0.0233(4) 0.27935(11) -0.1420(5) 0.1139(19) Uani 1 1 d . .
F9 F 0.0694(4) 0.27134(11) 0.0533(5) 0.0985(15) Uani 1 1 d . .
F10 F 0.0803(4) 0.24468(12) -0.1472(5) 0.1082(18) Uani 1 1 d . .
F11 F 0.4379(3) 0.22367(14) 0.8316(5) 0.1001(16) Uani 1 1 d . .
F12 F 0.3291(3) 0.24759(11) 0.8920(6) 0.0945(15) Uani 1 1 d . .
F13 F 0.4360(3) 0.23527(12) 1.0546(5) 0.0884(13) Uani 1 1 d . .
F14 F 0.3237(3) 0.20650(14) 1.0484(5) 0.1005(16) Uani 1 1 d . .
F15 F 0.4320(4) 0.18216(13) 0.9875(6) 0.1166(19) Uani 1 1 d . .
O1 O 0.0321(3) 0.10394(10) 0.3821(4) 0.0539(10) Uani 1 1 d . .
O2 O 0.1404(3) 0.12178(11) 0.2519(5) 0.0585(11) Uani 1 1 d . .
O3 O 0.1418(3) 0.14003(11) 0.4997(5) 0.0626(12) Uani 1 1 d . .
N2 N 0.1277(3) 0.03588(13) 0.1594(6) 0.0543(13) Uani 1 1 d . .
N5 N 0.2617(3) 0.03296(13) 0.1952(6) 0.0574(13) Uani 1 1 d . .
C1 C 0.1969(4) 0.04335(15) 0.2529(7) 0.0495(14) Uani 1 1 d . .
C3 C 0.1419(4) 0.01489(17) 0.0394(7) 0.0623(17) Uani 1 1 d . .
H3A H 0.110123 0.023232 -0.052385 0.075 Uiso 1 1 calc R U
H3B H 0.127390 -0.008905 0.052038 0.075 Uiso 1 1 calc R U
C4 C 0.2336(4) 0.01920(19) 0.0490(7) 0.0639(18) Uani 1 1 d . .
H4A H 0.260507 -0.002569 0.037533 0.077 Uiso 1 1 calc R U
H4B H 0.245158 0.035121 -0.023899 0.077 Uiso 1 1 calc R U
C6 C 0.0427(4) 0.04398(16) 0.1603(7) 0.0555(15) Uani 1 1 d . .
C7 C 0.0042(4) 0.06910(16) 0.0696(7) 0.0591(16) Uani 1 1 d . .
C8 C -0.0771(4) 0.07661(16) 0.0708(7) 0.0580(16) Uani 1 1 d . .
H8 H -0.103667 0.094067 0.011285 0.070 Uiso 1 1 calc R U
C9 C -0.1215(4) 0.05910(17) 0.1578(8) 0.0614(17) Uani 1 1 d . .
C10 C -0.0838(4) 0.03270(17) 0.2383(7) 0.0598(17) Uani 1 1 d . .
H10 H -0.114994 0.019730 0.292066 0.072 Uiso 1 1 calc R U
C11 C -0.0021(4) 0.02452(16) 0.2434(7) 0.0559(15) Uani 1 1 d . .
C12 C 0.0479(4) 0.08666(18) -0.0346(7) 0.0634(17) Uani 1 1 d . .
H12A H 0.105847 0.090381 0.009958 0.076 Uiso 1 1 calc R U
H12B H 0.021182 0.108320 -0.061859 0.076 Uiso 1 1 calc R U
H12C H 0.044920 0.072637 -0.119457 0.076 Uiso 1 1 calc R U
C13 C -0.2103(5) 0.0678(2) 0.1581(9) 0.080(2) Uani 1 1 d . .
H13A H -0.212296 0.087084 0.221089 0.096 Uiso 1 1 calc R U
H13B H -0.237695 0.048534 0.192057 0.096 Uiso 1 1 calc R U
H13C H -0.238485 0.073609 0.061410 0.096 Uiso 1 1 calc R U
C14 C 0.0344(5) -0.00596(18) 0.3248(9) 0.074(2) Uani 1 1 d . .
H14A H -0.009774 -0.021794 0.333389 0.089 Uiso 1 1 calc R U
H14B H 0.063331 0.000814 0.419822 0.089 Uiso 1 1 calc R U
H14C H 0.073486 -0.016787 0.274296 0.089 Uiso 1 1 calc R U
C15 C 0.3485(4) 0.04047(17) 0.2373(7) 0.0575(16) Uani 1 1 d . .
C16 C 0.4025(4) 0.01534(18) 0.2943(7) 0.0634(17) Uani 1 1 d . .
C17 C 0.4864(4) 0.02349(19) 0.3232(8) 0.0672(19) Uani 1 1 d . .
H17 H 0.524771 0.006840 0.365193 0.081 Uiso 1 1 calc R U
C18 C 0.5164(5) 0.0547(2) 0.2937(8) 0.071(2) Uani 1 1 d . .
C19 C 0.4604(4) 0.07799(19) 0.2265(8) 0.0650(18) Uani 1 1 d . .
H19 H 0.480192 0.099001 0.200152 0.078 Uiso 1 1 calc R U
C20 C 0.3748(4) 0.07181(18) 0.1952(7) 0.0611(17) Uani 1 1 d . .
C21 C 0.3759(5) -0.02006(18) 0.3191(9) 0.074(2) Uani 1 1 d . .
H21A H 0.360911 -0.031782 0.227859 0.089 Uiso 1 1 calc R U
H21B H 0.328127 -0.019423 0.365475 0.089 Uiso 1 1 calc R U
H21C H 0.421455 -0.031975 0.380205 0.089 Uiso 1 1 calc R U
C22 C 0.6063(5) 0.0631(2) 0.3262(10) 0.093(3) Uani 1 1 d . .
H22A H 0.618560 0.077031 0.411957 0.112 Uiso 1 1 calc R U
H22B H 0.620751 0.075417 0.246101 0.112 Uiso 1 1 calc R U
H22C H 0.638642 0.042299 0.341838 0.112 Uiso 1 1 calc R U
C23 C 0.3170(4) 0.09701(18) 0.1091(8) 0.0651(18) Uani 1 1 d . .
H23A H 0.305808 0.090344 0.008843 0.078 Uiso 1 1 calc R U
H23B H 0.342686 0.119308 0.118889 0.078 Uiso 1 1 calc R U
H23C H 0.265087 0.097709 0.143870 0.078 Uiso 1 1 calc R U
C24 C 0.2969(4) 0.08004(16) 0.5133(7) 0.0540(15) Uani 1 1 d . .
C25 C 0.3304(4) 0.11035(17) 0.4593(7) 0.0563(16) Uani 1 1 d . .
H25 H 0.304177 0.122453 0.377467 0.068 Uiso 1 1 calc R U
C26 C 0.4037(4) 0.11878(17) 0.5417(7) 0.0584(16) Uani 1 1 d . .
C27 C 0.4240(4) 0.09388(17) 0.6608(7) 0.0604(17) Uani 1 1 d . .
C28 C 0.4910(4) 0.09107(18) 0.7715(7) 0.0620(17) Uani 1 1 d . .
H28 H 0.536598 0.105984 0.779861 0.074 Uiso 1 1 calc R U
C29 C 0.4895(4) 0.06586(19) 0.8697(8) 0.0681(19) Uani 1 1 d . .
H29 H 0.535123 0.063611 0.946746 0.082 Uiso 1 1 calc R U
C30 C 0.4243(5) 0.04380(18) 0.8599(8) 0.0662(18) Uani 1 1 d . .
H30 H 0.424400 0.027163 0.930873 0.079 Uiso 1 1 calc R U
C31 C 0.3576(4) 0.04615(18) 0.7438(7) 0.0623(17) Uani 1 1 d . .
H31 H 0.312823 0.030791 0.734307 0.075 Uiso 1 1 calc R U
C32 C 0.3582(4) 0.07096(16) 0.6446(7) 0.0551(15) Uani 1 1 d . .
C33 C 0.4546(4) 0.14839(17) 0.5240(8) 0.0623(17) Uani 1 1 d . .
C34 C 0.4547(4) 0.16170(19) 0.3879(8) 0.0702(19) Uani 1 1 d . .
H34 H 0.421831 0.151130 0.307421 0.084 Uiso 1 1 calc R U
C35 C 0.5006(5) 0.18938(19) 0.3673(10) 0.079(2) Uani 1 1 d . .
H35 H 0.499963 0.197532 0.274023 0.095 Uiso 1 1 calc R U
C36 C 0.5489(5) 0.2057(2) 0.4865(10) 0.083(2) Uani 1 1 d . .
H36 H 0.581955 0.224513 0.474049 0.099 Uiso 1 1 calc R U
C37 C 0.5472(5) 0.19367(19) 0.6226(10) 0.076(2) Uani 1 1 d . .
H37 H 0.577996 0.204744 0.703757 0.092 Uiso 1 1 calc R U
C38 C 0.5009(5) 0.16574(19) 0.6388(9) 0.076(2) Uani 1 1 d . .
H38 H 0.500467 0.157937 0.732162 0.091 Uiso 1 1 calc R U
C41 C -0.0229(4) 0.11260(16) 0.4719(7) 0.0545(15) Uani 1 1 d . .
C42 C -0.0709(4) 0.08718(17) 0.5094(7) 0.0578(16) Uani 1 1 d . .
H42 H -0.061466 0.064590 0.484812 0.069 Uiso 1 1 calc R U
C43 C -0.1327(4) 0.09443(18) 0.5827(7) 0.0658(18) Uani 1 1 d . .
H43 H -0.166569 0.077177 0.608883 0.079 Uiso 1 1 calc R U
C44 C -0.1439(4) 0.12792(19) 0.6169(8) 0.0662(18) Uani 1 1 d . .
C45 C -0.0955(5) 0.15298(19) 0.5810(9) 0.078(2) Uani 1 1 d . .
H45 H -0.104342 0.175588 0.606140 0.094 Uiso 1 1 calc R U
C46 C -0.0342(4) 0.14548(17) 0.5087(8) 0.0656(18) Uani 1 1 d . .
H46 H 0.000081 0.162760 0.484113 0.079 Uiso 1 1 calc R U
C47 C 0.1064(5) 0.15244(16) 0.1920(7) 0.0606(17) Uani 1 1 d . .
C48 C 0.0232(4) 0.15695(16) 0.1515(7) 0.0593(16) Uani 1 1 d . .
H48 H -0.014290 0.140590 0.173347 0.071 Uiso 1 1 calc R U
C49 C -0.0056(5) 0.18612(18) 0.0773(8) 0.0688(19) Uani 1 1 d . .
H49 H -0.063304 0.189667 0.047398 0.083 Uiso 1 1 calc R U
C50 C 0.0495(5) 0.20981(17) 0.0473(7) 0.0627(17) Uani 1 1 d . .
C51 C 0.1317(6) 0.20524(19) 0.0913(8) 0.077(2) Uani 1 1 d . .
H51 H 0.168794 0.222125 0.072518 0.092 Uiso 1 1 calc R U
C52 C 0.1630(5) 0.17620(18) 0.1635(7) 0.0670(18) Uani 1 1 d . .
H52 H 0.220774 0.172716 0.192207 0.080 Uiso 1 1 calc R U
C53 C 0.2041(4) 0.15467(16) 0.6002(7) 0.0582(16) Uani 1 1 d . .
C54 C 0.2361(5) 0.18446(19) 0.5612(8) 0.075(2) Uani 1 1 d . .
H54 H 0.220042 0.192826 0.467067 0.090 Uiso 1 1 calc R U
C55 C 0.2923(5) 0.20201(18) 0.6617(8) 0.072(2) Uani 1 1 d . .
H55 H 0.317517 0.221930 0.636325 0.086 Uiso 1 1 calc R U
C56 C 0.3105(4) 0.19016(17) 0.7976(7) 0.0591(16) Uani 1 1 d . .
C57 C 0.2793(6) 0.1601(2) 0.8316(9) 0.090(3) Uani 1 1 d . .
H57 H 0.296593 0.151072 0.924306 0.108 Uiso 1 1 calc R U
C58 C 0.2232(6) 0.1429(2) 0.7328(8) 0.080(2) Uani 1 1 d . .
H58 H 0.198385 0.122900 0.758435 0.097 Uiso 1 1 calc R U

loop_
_atom_site_aniso_label
_atom_site_aniso_U_11
_atom_site_aniso_U_22
_atom_site_aniso_U_33
_atom_site_aniso_U_23
_atom_site_aniso_U_13
_atom_site_aniso_U_12
Ru1 0.0509(3) 0.0556(3) 0.0498(3) 0.0004(2) 0.0172(2) 0.0014(2)
Cl1 0.0625(10) 0.0617(9) 0.0541(9) -0.0014(7) 0.0236(8) -0.0030(7)
Cl2 0.0624(10) 0.0599(9) 0.0583(9) 0.0021(7) 0.0186(8) 0.0046(7)
S1 0.0565(12) 0.1309(19) 0.0705(13) -0.0107(12) 0.0226(11) 0.0132(11)
S2 0.139(2) 0.0609(11) 0.0595(12) 0.0073(9) 0.0206(13) 0.0080(11)
S3 0.0721(13) 0.0749(12) 0.0680(12) -0.0090(9) 0.0152(10) -0.0122(9)
P1 0.0539(10) 0.0537(9) 0.0485(9) -0.0013(7) 0.0155(8) 0.0001(7)
F1 0.069(3) 0.171(5) 0.083(3) 0.024(3) 0.033(3) 0.023(3)
F2 0.051(3) 0.189(5) 0.081(3) -0.014(3) 0.021(2) -0.001(3)
F3 0.069(3) 0.188(6) 0.086(3) -0.016(3) 0.030(3) 0.027(3)
F4 0.103(4) 0.116(4) 0.161(5) 0.021(4) 0.075(4) 0.046(3)
F5 0.074(3) 0.197(6) 0.107(4) -0.070(4) 0.034(3) -0.006(3)
F6 0.165(5) 0.075(3) 0.072(3) 0.003(2) -0.009(3) 0.009(3)
F7 0.128(4) 0.078(3) 0.081(3) 0.013(2) 0.022(3) 0.027(3)
F8 0.198(6) 0.064(3) 0.073(3) 0.019(2) 0.013(3) 0.020(3)
F9 0.146(5) 0.068(3) 0.081(3) 0.001(2) 0.020(3) -0.014(3)
F10 0.181(6) 0.083(3) 0.072(3) 0.019(2) 0.050(3) 0.011(3)
F11 0.071(3) 0.145(4) 0.089(3) -0.037(3) 0.026(3) -0.040(3)
F12 0.107(4) 0.067(3) 0.104(4) -0.025(2) 0.008(3) -0.007(2)
F13 0.098(3) 0.099(3) 0.067(3) -0.018(2) 0.014(3) -0.029(3)
F14 0.111(4) 0.128(4) 0.068(3) -0.025(3) 0.033(3) -0.052(3)
F15 0.127(5) 0.091(3) 0.107(4) -0.013(3) -0.037(3) 0.013(3)
O1 0.051(3) 0.064(3) 0.050(2) -0.0048(19) 0.017(2) -0.0004(19)
O2 0.055(3) 0.067(3) 0.057(3) 0.008(2) 0.022(2) 0.007(2)
O3 0.056(3) 0.061(3) 0.071(3) -0.007(2) 0.012(2) 0.003(2)
N2 0.052(3) 0.063(3) 0.050(3) -0.003(2) 0.015(3) -0.003(2)
N5 0.052(3) 0.072(3) 0.050(3) -0.006(2) 0.014(3) 0.006(2)
C1 0.043(4) 0.056(3) 0.050(4) 0.008(3) 0.012(3) 0.001(3)
C3 0.062(4) 0.070(4) 0.058(4) -0.012(3) 0.019(3) -0.003(3)
C4 0.056(4) 0.081(4) 0.054(4) -0.018(3) 0.009(3) 0.009(3)
C6 0.059(4) 0.061(4) 0.049(4) -0.009(3) 0.018(3) -0.004(3)
C7 0.063(4) 0.061(4) 0.056(4) -0.006(3) 0.018(3) -0.003(3)
C8 0.054(4) 0.065(4) 0.055(4) -0.006(3) 0.010(3) 0.006(3)
C9 0.053(4) 0.068(4) 0.066(4) -0.011(3) 0.020(4) -0.001(3)
C10 0.059(4) 0.067(4) 0.059(4) -0.007(3) 0.026(3) -0.007(3)
C11 0.058(4) 0.061(4) 0.050(4) -0.007(3) 0.014(3) -0.008(3)
C12 0.062(4) 0.074(4) 0.057(4) 0.003(3) 0.017(4) 0.001(3)
C13 0.061(5) 0.100(6) 0.082(6) -0.011(4) 0.019(4) 0.002(4)
C14 0.074(5) 0.074(5) 0.077(5) 0.006(4) 0.021(4) -0.009(4)
C15 0.049(4) 0.077(4) 0.050(4) -0.004(3) 0.019(3) 0.007(3)
C16 0.062(5) 0.075(4) 0.056(4) 0.004(3) 0.019(4) 0.011(3)
C17 0.056(4) 0.084(5) 0.065(4) 0.008(4) 0.020(4) 0.018(3)
C18 0.061(5) 0.091(5) 0.067(5) 0.004(4) 0.028(4) 0.011(4)
C19 0.055(4) 0.080(5) 0.066(4) 0.002(3) 0.027(4) -0.003(3)
C20 0.059(4) 0.075(4) 0.052(4) -0.001(3) 0.020(3) 0.010(3)
C21 0.073(5) 0.074(5) 0.078(5) 0.004(4) 0.025(4) 0.014(4)
C22 0.057(5) 0.119(7) 0.108(7) 0.029(5) 0.025(5) 0.007(4)
C23 0.062(4) 0.074(4) 0.062(4) 0.003(3) 0.020(4) 0.002(3)
C24 0.046(4) 0.063(4) 0.059(4) 0.002(3) 0.024(3) 0.007(3)
C25 0.049(4) 0.072(4) 0.049(4) 0.002(3) 0.014(3) 0.005(3)
C26 0.049(4) 0.070(4) 0.061(4) 0.002(3) 0.024(4) 0.005(3)
C27 0.061(4) 0.068(4) 0.056(4) -0.009(3) 0.020(4) 0.006(3)
C28 0.047(4) 0.079(5) 0.060(4) -0.011(3) 0.012(4) 0.000(3)
C29 0.050(4) 0.083(5) 0.071(5) -0.010(4) 0.011(4) 0.007(3)
C30 0.075(5) 0.071(4) 0.056(4) 0.006(3) 0.022(4) 0.013(4)
C31 0.059(4) 0.074(4) 0.055(4) -0.003(3) 0.014(4) 0.005(3)
C32 0.056(4) 0.060(4) 0.053(4) -0.006(3) 0.017(3) 0.004(3)
C33 0.049(4) 0.066(4) 0.073(5) -0.002(3) 0.015(4) -0.001(3)
C34 0.053(4) 0.087(5) 0.070(5) -0.002(4) 0.009(4) -0.001(4)
C35 0.080(6) 0.077(5) 0.084(6) 0.002(4) 0.024(5) -0.012(4)
C36 0.071(5) 0.075(5) 0.109(7) 0.001(5) 0.034(5) -0.010(4)
C37 0.059(5) 0.073(5) 0.094(6) -0.008(4) 0.007(4) -0.004(4)
C38 0.070(5) 0.077(5) 0.082(5) 0.000(4) 0.015(4) -0.001(4)
C41 0.046(4) 0.070(4) 0.049(4) 0.003(3) 0.012(3) 0.009(3)
C42 0.055(4) 0.061(4) 0.059(4) -0.004(3) 0.017(3) -0.001(3)
C43 0.064(4) 0.076(4) 0.064(4) 0.005(3) 0.027(4) -0.001(3)
C44 0.053(4) 0.081(5) 0.071(5) 0.001(4) 0.027(4) 0.012(3)
C45 0.077(5) 0.067(4) 0.093(6) -0.014(4) 0.024(5) 0.007(4)
C46 0.052(4) 0.061(4) 0.089(5) -0.003(3) 0.027(4) -0.002(3)
C47 0.072(5) 0.055(4) 0.060(4) 0.004(3) 0.024(4) 0.001(3)
C48 0.060(4) 0.058(4) 0.062(4) 0.002(3) 0.015(4) 0.002(3)
C49 0.073(5) 0.070(4) 0.062(4) -0.006(3) 0.011(4) 0.007(4)
C50 0.071(5) 0.063(4) 0.056(4) 0.002(3) 0.016(4) 0.000(3)
C51 0.107(7) 0.067(4) 0.066(5) 0.002(4) 0.040(5) -0.009(4)
C52 0.069(5) 0.076(5) 0.059(4) 0.007(3) 0.020(4) -0.007(4)
C53 0.054(4) 0.065(4) 0.058(4) -0.006(3) 0.014(3) 0.003(3)
C54 0.087(6) 0.078(5) 0.057(4) 0.001(4) 0.007(4) -0.012(4)
C55 0.091(6) 0.064(4) 0.060(4) -0.002(3) 0.015(4) -0.018(4)
C56 0.049(4) 0.067(4) 0.060(4) 0.000(3) 0.007(3) -0.004(3)
C57 0.124(8) 0.081(5) 0.058(5) 0.011(4) -0.003(5) -0.021(5)
C58 0.107(7) 0.075(5) 0.059(5) 0.001(4) 0.016(5) -0.030(4)

loop_
_atom_type_symbol
_atom_type_description
_atom_type_scat_dispersion_real
_atom_type_scat_dispersion_imag
_atom_type_scat_source
C C 0.0033 0.0016
;
International Tables for Crystallography
(Vol. C, Tables 4.2.6.8 and 6.1.1.4)
;
H H 0.0000 0.0000
;
International Tables for Crystallography
(Vol. C, Table 6.1.1.4)
;
Cl Cl 0.1484 0.1585
;
International Tables for Crystallography
(Vol. C, Tables 4.2.6.8 and 6.1.1.4)
;
F F 0.0171 0.0103
;
International Tables for Crystallography
(Vol. C, Tables 4.2.6.8 and 6.1.1.4)
;
N N 0.0061 0.0033
;
International Tables for Crystallography
(Vol. C, Tables 4.2.6.8 and 6.1.1.4)
;
O O 0.0106 0.0060
;
International Tables for Crystallography
(Vol. C, Tables 4.2.6.8 and 6.1.1.4)
;
P P 0.1023 0.0942
;
International Tables for Crystallography
(Vol. C, Tables 4.2.6.8 and 6.1.1.4)
;
Ru Ru -1.2594 0.8363
;
International Tables for Crystallography
(Vol. C, Tables 4.2.6.8 and 6.1.1.4)
;
S S 0.1246 0.1234
;
International Tables for Crystallography
(Vol. C, Tables 4.2.6.8 and 6.1.1.4)
;

loop_
_geom_angle_atom_site_label_1
_geom_angle_atom_site_label_2
_geom_angle_atom_site_label_3
_geom_angle
C24 Ru1 C1 101.5(2)
C24 Ru1 P1 91.2(2)
C1 Ru1 P1 96.32(17)
C24 Ru1 Cl1 101.03(19)
C1 Ru1 Cl1 157.16(17)
P1 Ru1 Cl1 86.82(6)
C24 Ru1 Cl2 103.5(2)
C1 Ru1 Cl2 84.01(17)
P1 Ru1 Cl2 164.98(6)
Cl1 Ru1 Cl2 87.24(6)
F4 S1 F2 90.9(4)
F4 S1 F5 90.6(4)
F2 S1 F5 174.9(3)
F4 S1 F1 174.6(3)
F2 S1 F1 88.2(3)
F5 S1 F1 89.9(4)
F4 S1 F3 87.4(3)
F2 S1 F3 87.7(3)
F5 S1 F3 87.5(3)
F1 S1 F3 87.3(3)
F4 S1 C44 92.8(3)
F2 S1 C44 93.0(3)
F5 S1 C44 91.8(3)
F1 S1 C44 92.5(3)
F3 S1 C44 179.2(4)
F7 S2 F9 90.1(3)
F7 S2 F6 90.1(3)
F9 S2 F6 174.7(3)
F7 S2 F10 174.6(3)
F9 S2 F10 89.3(3)
F6 S2 F10 90.0(3)
F7 S2 F8 87.0(3)
F9 S2 F8 87.3(3)
F6 S2 F8 87.4(3)
F10 S2 F8 87.6(3)
F7 S2 C50 92.8(3)
F9 S2 C50 93.3(3)
F6 S2 C50 92.0(3)
F10 S2 C50 92.6(3)
F8 S2 C50 179.3(4)
F12 S3 F11 89.2(3)
F12 S3 F14 90.4(3)
F11 S3 F14 174.6(3)
F12 S3 F15 175.2(3)
F11 S3 F15 90.8(3)
F14 S3 F15 89.1(3)
F12 S3 F13 86.7(3)
F11 S3 F13 87.9(2)
F14 S3 F13 86.7(3)
F15 S3 F13 88.5(3)
F12 S3 C56 92.5(3)
F11 S3 C56 92.7(3)
F14 S3 C56 92.7(3)
F15 S3 C56 92.2(3)
F13 S3 C56 179.0(3)
O1 P1 O3 97.1(2)
O1 P1 O2 100.9(2)
O3 P1 O2 100.8(2)
O1 P1 Ru1 113.17(17)
O3 P1 Ru1 125.83(19)
O2 P1 Ru1 115.10(17)
C41 O1 P1 131.7(4)
C47 O2 P1 126.0(4)
C53 O3 P1 136.7(4)
C1 N2 C6 130.5(5)
C1 N2 C3 113.7(5)
C6 N2 C3 115.8(5)
C1 N5 C15 129.9(5)
C1 N5 C4 111.6(5)
C15 N5 C4 116.6(5)
N2 C1 N5 107.2(5)
N2 C1 Ru1 121.7(4)
N5 C1 Ru1 129.9(5)
N2 C3 C4 101.5(5)
N2 C3 H3A 111.5
C4 C3 H3A 111.5
N2 C3 H3B 111.5
C4 C3 H3B 111.5
H3A C3 H3B 109.3
N5 C4 C3 102.8(5)
N5 C4 H4A 111.2
C3 C4 H4A 111.2
N5 C4 H4B 111.2
C3 C4 H4B 111.2
H4A C4 H4B 109.1
C7 C6 C11 121.1(6)
C7 C6 N2 118.8(5)
C11 C6 N2 119.8(6)
C8 C7 C6 118.4(6)
C8 C7 C12 119.9(6)
C6 C7 C12 121.6(6)
C7 C8 C9 121.5(6)
C7 C8 H8 119.2
C9 C8 H8 119.2
C10 C9 C8 118.8(6)
C10 C9 C13 120.5(6)
C8 C9 C13 120.7(7)
C9 C10 C11 122.0(6)
C9 C10 H10 119.0
C11 C10 H10 119.0
C10 C11 C6 117.8(6)
C10 C11 C14 119.8(6)
C6 C11 C14 122.1(6)
C7 C12 H12A 109.5
C7 C12 H12B 109.5
H12A C12 H12B 109.5
C7 C12 H12C 109.5
H12A C12 H12C 109.5
H12B C12 H12C 109.5
C9 C13 H13A 109.5
C9 C13 H13B 109.5
H13A C13 H13B 109.5
C9 C13 H13C 109.5
H13A C13 H13C 109.5
H13B C13 H13C 109.5
C11 C14 H14A 109.5
C11 C14 H14B 109.5
H14A C14 H14B 109.5
C11 C14 H14C 109.5
H14A C14 H14C 109.5
H14B C14 H14C 109.5
C16 C15 C20 123.1(6)
C16 C15 N5 119.3(6)
C20 C15 N5 116.7(6)
C15 C16 C17 116.7(7)
C15 C16 C21 123.7(7)
C17 C16 C21 119.6(6)
C18 C17 C16 123.2(7)
C18 C17 H17 118.4
C16 C17 H17 118.4
C19 C18 C17 117.6(7)
C19 C18 C22 119.8(7)
C17 C18 C22 122.5(7)
C18 C19 C20 122.5(7)
C18 C19 H19 118.8
C20 C19 H19 118.8
C15 C20 C19 116.6(6)
C15 C20 C23 123.2(6)
C19 C20 C23 120.0(6)
C16 C21 H21A 109.5
C16 C21 H21B 109.5
H21A C21 H21B 109.5
C16 C21 H21C 109.5
H21A C21 H21C 109.5
H21B C21 H21C 109.5
C18 C22 H22A 109.5
C18 C22 H22B 109.5
H22A C22 H22B 109.5
C18 C22 H22C 109.5
H22A C22 H22C 109.5
H22B C22 H22C 109.5
C20 C23 H23A 109.5
C20 C23 H23B 109.5
H23A C23 H23B 109.5
C20 C23 H23C 109.5
H23A C23 H23C 109.5
H23B C23 H23C 109.5
C25 C24 C32 104.8(5)
C25 C24 Ru1 131.9(5)
C32 C24 Ru1 122.7(4)
C26 C25 C24 110.8(6)
C26 C25 H25 124.6
C24 C25 H25 124.6
C25 C26 C33 126.6(6)
C25 C26 C27 108.7(6)
C33 C26 C27 124.6(6)
C28 C27 C32 121.3(7)
C28 C27 C26 131.7(7)
C32 C27 C26 107.0(6)
C29 C28 C27 117.7(7)
C29 C28 H28 121.1
C27 C28 H28 121.1
C30 C29 C28 122.3(7)
C30 C29 H29 118.8
C28 C29 H29 118.8
C29 C30 C31 119.5(7)
C29 C30 H30 120.3
C31 C30 H30 120.3
C32 C31 C30 119.0(7)
C32 C31 H31 120.5
C30 C31 H31 120.5
C31 C32 C27 120.1(7)
C31 C32 C24 131.4(6)
C27 C32 C24 108.5(6)
C38 C33 C34 116.4(7)
C38 C33 C26 122.7(7)
C34 C33 C26 120.7(7)
C35 C34 C33 122.4(8)
C35 C34 H34 118.8
C33 C34 H34 118.8
C34 C35 C36 119.3(8)
C34 C35 H35 120.3
C36 C35 H35 120.3
C37 C36 C35 119.2(7)
C37 C36 H36 120.4
C35 C36 H36 120.4
C38 C37 C36 119.7(8)
C38 C37 H37 120.2
C36 C37 H37 120.2
C37 C38 C33 122.8(8)
C37 C38 H38 118.6
C33 C38 H38 118.6
C42 C41 C46 121.1(6)
C42 C41 O1 117.0(6)
C46 C41 O1 121.7(6)
C41 C42 C43 120.2(6)
C41 C42 H42 119.9
C43 C42 H42 119.9
C42 C43 C44 117.7(6)
C42 C43 H43 121.1
C44 C43 H43 121.1
C45 C44 C43 121.9(6)
C45 C44 S1 119.7(6)
C43 C44 S1 118.3(5)
C44 C45 C46 119.8(7)
C44 C45 H45 120.1
C46 C45 H45 120.1
C45 C46 C41 119.3(6)
C45 C46 H46 120.4
C41 C46 H46 120.4
C48 C47 C52 122.1(6)
C48 C47 O2 121.7(6)
C52 C47 O2 115.8(6)
C47 C48 C49 118.5(6)
C47 C48 H48 120.7
C49 C48 H48 120.7
C50 C49 C48 120.1(7)
C50 C49 H49 119.9
C48 C49 H49 119.9
C51 C50 C49 120.4(7)
C51 C50 S2 120.0(6)
C49 C50 S2 119.6(6)
C50 C51 C52 121.2(7)
C50 C51 H51 119.4
C52 C51 H51 119.4
C51 C52 C47 117.6(7)
C51 C52 H52 121.2
C47 C52 H52 121.2
C58 C53 C54 121.9(7)
C58 C53 O3 121.2(6)
C54 C53 O3 116.3(6)
C53 C54 C55 118.9(7)
C53 C54 H54 120.5
C55 C54 H54 120.5
C56 C55 C54 118.9(7)
C56 C55 H55 120.6
C54 C55 H55 120.6
C55 C56 C57 120.5(7)
C55 C56 S3 119.9(5)
C57 C56 S3 119.5(6)
C56 C57 C58 120.5(7)
C56 C57 H57 119.8
C58 C57 H57 119.8
C53 C58 C57 119.0(7)
C53 C58 H58 120.5
C57 C58 H58 120.5

loop_
_geom_bond_atom_site_label_1
_geom_bond_atom_site_label_2
_geom_bond_distance
Ru1 C24 1.888(6)
Ru1 C1 2.083(6)
Ru1 P1 2.2083(19)
Ru1 Cl1 2.3830(19)
Ru1 Cl2 2.405(2)
S1 F4 1.563(6)
S1 F2 1.563(6)
S1 F5 1.589(6)
S1 F1 1.591(6)
S1 F3 1.596(5)
S1 C44 1.823(7)
S2 F7 1.579(6)
S2 F9 1.587(5)
S2 F6 1.590(6)
S2 F10 1.592(6)
S2 F8 1.596(5)
S2 C50 1.802(7)
S3 F12 1.572(5)
S3 F11 1.575(5)
S3 F14 1.575(5)
S3 F15 1.576(5)
S3 F13 1.587(5)
S3 C56 1.817(7)
P1 O1 1.607(4)
P1 O3 1.611(5)
P1 O2 1.611(4)
O1 C41 1.412(7)
O2 C47 1.417(8)
O3 C53 1.392(8)
N2 C1 1.340(8)
N2 C6 1.443(8)
N2 C3 1.478(8)
N5 C1 1.363(7)
N5 C15 1.442(8)
N5 C4 1.493(8)
C3 C4 1.509(9)
C3 H3A 0.9900
C3 H3B 0.9900
C4 H4A 0.9900
C4 H4B 0.9900
C6 C7 1.394(9)
C6 C11 1.420(8)
C7 C8 1.378(9)
C7 C12 1.515(9)
C8 C9 1.400(9)
C8 H8 0.9500
C9 C10 1.378(9)
C9 C13 1.508(10)
C10 C11 1.380(9)
C10 H10 0.9500
C11 C14 1.503(10)
C12 H12A 0.9800
C12 H12B 0.9800
C12 H12C 0.9800
C13 H13A 0.9800
C13 H13B 0.9800
C13 H13C 0.9800
C14 H14A 0.9800
C14 H14B 0.9800
C14 H14C 0.9800
C15 C16 1.379(9)
C15 C20 1.405(10)
C16 C17 1.397(10)
C16 C21 1.509(10)
C17 C18 1.388(10)
C17 H17 0.9500
C18 C19 1.376(10)
C18 C22 1.494(11)
C19 C20 1.408(9)
C19 H19 0.9500
C20 C23 1.513(9)
C21 H21A 0.9800
C21 H21B 0.9800
C21 H21C 0.9800
C22 H22A 0.9800
C22 H22B 0.9800
C22 H22C 0.9800
C23 H23A 0.9800
C23 H23B 0.9800
C23 H23C 0.9800
C24 C25 1.464(9)
C24 C32 1.497(9)
C25 C26 1.351(9)
C25 H25 0.9500
C26 C33 1.477(9)
C26 C27 1.500(9)
C27 C28 1.380(10)
C27 C32 1.404(9)
C28 C29 1.379(10)
C28 H28 0.9500
C29 C30 1.379(10)
C29 H29 0.9500
C30 C31 1.407(10)
C30 H30 0.9500
C31 C32 1.373(9)
C31 H31 0.9500
C33 C38 1.394(11)
C33 C34 1.409(10)
C34 C35 1.374(10)
C34 H34 0.9500
C35 C36 1.416(12)
C35 H35 0.9500
C36 C37 1.396(11)
C36 H36 0.9500
C37 C38 1.375(10)
C37 H37 0.9500
C38 H38 0.9500
C41 C42 1.377(9)
C41 C46 1.378(9)
C42 C43 1.380(8)
C42 H42 0.9500
C43 C44 1.393(10)
C43 H43 0.9500
C44 C45 1.364(10)
C45 C46 1.368(10)
C45 H45 0.9500
C46 H46 0.9500
C47 C48 1.365(9)
C47 C52 1.394(9)
C48 C49 1.395(9)
C48 H48 0.9500
C49 C50 1.380(10)
C49 H49 0.9500
C50 C51 1.354(11)
C51 C52 1.393(10)
C51 H51 0.9500
C52 H52 0.9500
C53 C58 1.335(10)
C53 C54 1.380(10)
C54 C55 1.387(10)
C54 H54 0.9500
C55 C56 1.363(10)
C55 H55 0.9500
C56 C57 1.367(10)
C57 C58 1.370(11)
C57 H57 0.9500
C58 H58 0.9500

loop_
_geom_torsion_atom_site_label_1
_geom_torsion_atom_site_label_2
_geom_torsion_atom_site_label_3
_geom_torsion_atom_site_label_4
_geom_torsion
O3 P1 O1 C41 -33.1(6)
O2 P1 O1 C41 -135.5(5)
Ru1 P1 O1 C41 101.0(5)
O1 P1 O2 C47 58.3(6)
O3 P1 O2 C47 -41.2(6)
Ru1 P1 O2 C47 -179.5(5)
O1 P1 O3 C53 155.5(6)
O2 P1 O3 C53 -102.0(6)
Ru1 P1 O3 C53 30.1(7)
C6 N2 C1 N5 -173.6(6)
C3 N2 C1 N5 8.9(7)
C6 N2 C1 Ru1 18.2(9)
C3 N2 C1 Ru1 -159.3(4)
C15 N5 C1 N2 166.7(6)
C4 N5 C1 N2 3.3(7)
C15 N5 C1 Ru1 -26.4(9)
C4 N5 C1 Ru1 170.2(5)
C1 N2 C3 C4 -16.7(7)
C6 N2 C3 C4 165.4(5)
C1 N5 C4 C3 -13.3(7)
C15 N5 C4 C3 -179.1(5)
N2 C3 C4 N5 16.5(7)
C1 N2 C6 C7 104.8(8)
C3 N2 C6 C7 -77.7(7)
C1 N2 C6 C11 -80.6(8)
C3 N2 C6 C11 96.8(7)
C11 C6 C7 C8 5.3(9)
N2 C6 C7 C8 179.8(6)
C11 C6 C7 C12 -171.2(6)
N2 C6 C7 C12 3.3(9)
C6 C7 C8 C9 -1.6(10)
C12 C7 C8 C9 175.0(6)
C7 C8 C9 C10 -3.2(10)
C7 C8 C9 C13 179.6(6)
C8 C9 C10 C11 4.6(10)
C13 C9 C10 C11 -178.3(6)
C9 C10 C11 C6 -1.0(10)
C9 C10 C11 C14 -175.7(6)
C7 C6 C11 C10 -4.1(9)
N2 C6 C11 C10 -178.5(5)
C7 C6 C11 C14 170.6(6)
N2 C6 C11 C14 -3.9(9)
C1 N5 C15 C16 111.3(8)
C4 N5 C15 C16 -86.0(7)
C1 N5 C15 C20 -79.1(8)
C4 N5 C15 C20 83.6(7)
C20 C15 C16 C17 6.6(10)
N5 C15 C16 C17 175.5(6)
C20 C15 C16 C21 -170.3(6)
N5 C15 C16 C21 -1.4(10)
C15 C16 C17 C18 -1.9(10)
C21 C16 C17 C18 175.2(7)
C16 C17 C18 C19 -3.2(11)
C16 C17 C18 C22 179.6(7)
C17 C18 C19 C20 3.8(11)
C22 C18 C19 C20 -178.9(7)
C16 C15 C20 C19 -5.9(10)
N5 C15 C20 C19 -175.1(5)
C16 C15 C20 C23 168.7(6)
N5 C15 C20 C23 -0.5(9)
C18 C19 C20 C15 0.5(10)
C18 C19 C20 C23 -174.3(7)
C1 Ru1 C24 C25 64.0(6)
P1 Ru1 C24 C25 -32.7(6)
Cl1 Ru1 C24 C25 -119.7(6)
Cl2 Ru1 C24 C25 150.6(5)
C1 Ru1 C24 C32 -126.3(5)
P1 Ru1 C24 C32 137.0(5)
Cl1 Ru1 C24 C32 50.0(5)
Cl2 Ru1 C24 C32 -39.8(5)
C32 C24 C25 C26 1.7(7)
Ru1 C24 C25 C26 172.7(5)
C24 C25 C26 C33 -177.7(6)
C24 C25 C26 C27 -0.5(7)
C25 C26 C27 C28 179.3(7)
C33 C26 C27 C28 -3.4(11)
C25 C26 C27 C32 -0.9(7)
C33 C26 C27 C32 176.3(6)
C32 C27 C28 C29 -2.9(9)
C26 C27 C28 C29 176.8(6)
C27 C28 C29 C30 0.2(10)
C28 C29 C30 C31 2.0(10)
C29 C30 C31 C32 -1.6(10)
C30 C31 C32 C27 -1.1(9)
C30 C31 C32 C24 -179.0(6)
C28 C27 C32 C31 3.4(9)
C26 C27 C32 C31 -176.4(6)
C28 C27 C32 C24 -178.3(5)
C26 C27 C32 C24 1.9(7)
C25 C24 C32 C31 175.9(7)
Ru1 C24 C32 C31 3.8(9)
C25 C24 C32 C27 -2.2(6)
Ru1 C24 C32 C27 -174.3(4)
C25 C26 C33 C38 144.8(7)
C27 C26 C33 C38 -32.0(10)
C25 C26 C33 C34 -31.5(10)
C27 C26 C33 C34 151.8(6)
C38 C33 C34 C35 2.8(11)
C26 C33 C34 C35 179.3(7)
C33 C34 C35 C36 -1.0(12)
C34 C35 C36 C37 -1.5(12)
C35 C36 C37 C38 1.9(12)
C36 C37 C38 C33 0.1(12)
C34 C33 C38 C37 -2.4(11)
C26 C33 C38 C37 -178.8(7)
P1 O1 C41 C42 -120.3(6)
P1 O1 C41 C46 66.1(8)
C46 C41 C42 C43 1.3(11)
O1 C41 C42 C43 -172.3(6)
C41 C42 C43 C44 -0.3(10)
C42 C43 C44 C45 -0.5(12)
C42 C43 C44 S1 177.5(6)
F4 S1 C44 C45 33.5(7)
F2 S1 C44 C45 124.5(7)
F5 S1 C44 C45 -57.2(7)
F1 S1 C44 C45 -147.2(7)
F4 S1 C44 C43 -144.6(7)
F2 S1 C44 C43 -53.5(7)
F5 S1 C44 C43 124.8(7)
F1 S1 C44 C43 34.8(7)
C43 C44 C45 C46 0.3(13)
S1 C44 C45 C46 -177.7(6)
C44 C45 C46 C41 0.6(12)
C42 C41 C46 C45 -1.4(11)
O1 C41 C46 C45 171.8(7)
P1 O2 C47 C48 -66.4(8)
P1 O2 C47 C52 120.1(6)
C52 C47 C48 C49 1.0(10)
O2 C47 C48 C49 -172.1(6)
C47 C48 C49 C50 -0.6(10)
C48 C49 C50 C51 -1.0(11)
C48 C49 C50 S2 178.4(5)
F7 S2 C50 C51 -137.4(6)
F9 S2 C50 C51 -47.1(6)
F6 S2 C50 C51 132.4(6)
F10 S2 C50 C51 42.3(6)
F7 S2 C50 C49 43.3(6)
F9 S2 C50 C49 133.5(6)
F6 S2 C50 C49 -46.9(6)
F10 S2 C50 C49 -137.0(6)
C49 C50 C51 C52 2.1(11)
S2 C50 C51 C52 -177.3(6)
C50 C51 C52 C47 -1.6(11)
C48 C47 C52 C51 0.0(10)
O2 C47 C52 C51 173.6(6)
P1 O3 C53 C58 -76.1(9)
P1 O3 C53 C54 112.8(7)
C58 C53 C54 C55 2.5(12)
O3 C53 C54 C55 173.4(7)
C53 C54 C55 C56 -3.5(12)
C54 C55 C56 C57 5.3(12)
C54 C55 C56 S3 -175.7(6)
F12 S3 C56 C55 48.9(6)
F11 S3 C56 C55 -40.4(7)
F14 S3 C56 C55 139.4(6)
F15 S3 C56 C55 -131.4(7)
F12 S3 C56 C57 -132.1(7)
F11 S3 C56 C57 138.5(7)
F14 S3 C56 C57 -41.6(7)
F15 S3 C56 C57 47.6(7)
C55 C56 C57 C58 -6.0(13)
S3 C56 C57 C58 175.0(7)
C54 C53 C58 C57 -3.1(13)
O3 C53 C58 C57 -173.6(7)
C56 C57 C58 C53 4.8(14)
